data_4105135
loop_
_publ_author_name
'Erin Morgan'
'Darren F. MacLean'
'Robert McDonald'
'Laura Turculet'

_publ_section_title
;
 Rhodium and Iridium Amido Complexes Supported by Silyl Pincer Ligation:
 Ammonia N-H Bond Activation by a [PSiP]Ir Complex
;
_journal_name_full 'Journal of the American Chemical Society'
_journal_page_first 14234
_journal_page_last 14236
_journal_paper_doi 10.1021/ja906646v
_journal_volume 131
_journal_year 2009
_chemical_formula_moiety 'C45 H66 Ir N P2 Si'
_chemical_formula_sum 'C45 H66 Ir N P2 Si'
_chemical_formula_weight 903.22
_chemical_name_systematic
; 

 ? 

;
_space_group_IT_number 14
_symmetry_cell_setting monoclinic
_symmetry_space_group_name_Hall '-P 2yn'
_symmetry_space_group_name_H-M 'P 1 21/n 1'
_atom_sites_solution_hydrogens geom
_atom_sites_solution_primary direct
_atom_sites_solution_secondary difmap
_audit_creation_method SHELXL-97
_cell_angle_alpha 90.00
_cell_angle_beta 91.6341(7)
_cell_angle_gamma 90.00
_cell_formula_units_Z 4
_cell_length_a 12.0501(6)
_cell_length_b 19.8548(10)
_cell_length_c 17.7790(9)
_cell_measurement_reflns_used 9834
_cell_measurement_temperature 173(2)
_cell_measurement_theta_max 27.41
_cell_measurement_theta_min 2.26
_cell_volume 4251.9(4)
_computing_cell_refinement 'Bruker SAINT'
_computing_data_collection 'Bruker APEX2'
_computing_data_reduction 'Bruker SAINT'
_computing_molecular_graphics 'Bruker SHELXTL'
_computing_publication_material 'Bruker SHELXTL'
_computing_structure_refinement 'SHELXL-97 (Sheldrick, 2008)'
_computing_structure_solution 'DIRDIF-99 (Beurskens et al., 1999)'
_diffrn_ambient_temperature 173(2)
_diffrn_measured_fraction_theta_full 0.999
_diffrn_measured_fraction_theta_max 0.999
_diffrn_measurement_device_type 'Bruker APEX-II CCD'
_diffrn_measurement_method '\w scans'
_diffrn_radiation_monochromator graphite
_diffrn_radiation_source 'fine-focus sealed tube'
_diffrn_radiation_type MoK\a
_diffrn_radiation_wavelength 0.71073
_diffrn_reflns_av_R_equivalents 0.0380
_diffrn_reflns_av_sigmaI/netI 0.0303
_diffrn_reflns_limit_h_max 15
_diffrn_reflns_limit_h_min -15
_diffrn_reflns_limit_k_max 25
_diffrn_reflns_limit_k_min -25
_diffrn_reflns_limit_l_max 23
_diffrn_reflns_limit_l_min -22
_diffrn_reflns_number 36901
_diffrn_reflns_theta_full 27.43
_diffrn_reflns_theta_max 27.43
_diffrn_reflns_theta_min 1.54
_exptl_absorpt_coefficient_mu 3.275
_exptl_absorpt_correction_T_max 0.6947
_exptl_absorpt_correction_T_min 0.4820
_exptl_absorpt_correction_type integration
_exptl_absorpt_process_details 'SADABS (Sheldrick, 2008)'
_exptl_crystal_colour orange
_exptl_crystal_density_diffrn 1.411
_exptl_crystal_description prism
_exptl_crystal_F_000 1856
_exptl_crystal_size_max 0.26
_exptl_crystal_size_mid 0.18
_exptl_crystal_size_min 0.12
_refine_diff_density_max 1.210
_refine_diff_density_min -0.533
_refine_diff_density_rms 0.088
_refine_ls_extinction_method none
_refine_ls_goodness_of_fit_ref 1.043
_refine_ls_hydrogen_treatment constr
_refine_ls_matrix_type full
_refine_ls_number_parameters 454
_refine_ls_number_reflns 9694
_refine_ls_number_restraints 0
_refine_ls_restrained_S_all 1.043
_refine_ls_R_factor_all 0.0369
_refine_ls_R_factor_gt 0.0262
_refine_ls_shift/su_max 0.004
_refine_ls_shift/su_mean 0.000
_refine_ls_structure_factor_coef Fsqd
_refine_ls_weighting_details 'calc w=1/[\s^2^(Fo^2^)+(0.0275P)^2^+2.7458P] where P=(Fo^2^+2Fc^2^)/3'
_refine_ls_weighting_scheme calc
_refine_ls_wR_factor_gt 0.0572
_refine_ls_wR_factor_ref 0.0610
_reflns_number_gt 8035
_reflns_number_total 9694
_reflns_threshold_expression I>2\s(I)
_cod_data_source_file ja906646v_si_002_3.cif
_cod_data_source_block dal08d1
_cod_original_sg_symbol_H-M 'P 21/n'
_cod_database_code 4105135

loop_
_symmetry_equiv_pos_as_xyz
'x, y, z'
'-x+1/2, y+1/2, -z+1/2'
'-x, -y, -z'
'x-1/2, -y-1/2, z-1/2'

loop_
_atom_site_label
_atom_site_type_symbol
_atom_site_fract_x
_atom_site_fract_y
_atom_site_fract_z
_atom_site_U_iso_or_equiv
_atom_site_adp_type
_atom_site_occupancy
_atom_site_symmetry_multiplicity
_atom_site_calc_flag
_atom_site_refinement_flags
Ir Ir 0.501874(9) 0.205980(6) 0.349459(6) 0.02144(4) Uani 1 1 d .
H1 H 0.5198 0.1733 0.4280 0.041(9) Uiso 1 1 d R
P1 P 0.61035(6) 0.11770(4) 0.31375(4) 0.02335(16) Uani 1 1 d .
P2 P 0.38972(6) 0.27455(4) 0.41885(4) 0.02431(16) Uani 1 1 d .
Si Si 0.37171(6) 0.12535(4) 0.37034(4) 0.02314(17) Uani 1 1 d .
N N 0.5318(3) 0.26070(15) 0.25254(17) 0.0565(10) Uani 1 1 d .
H1N H 0.6010 0.2513 0.2420 0.085 Uiso 1 1 d R
C1 C 0.2637(2) 0.10869(17) 0.29367(17) 0.0321(7) Uani 1 1 d .
H1A H 0.3003 0.0941 0.2479 0.039 Uiso 1 1 calc R
H1B H 0.2215 0.1500 0.2832 0.039 Uiso 1 1 calc R
H1C H 0.2131 0.0733 0.3100 0.039 Uiso 1 1 calc R
C2 C 0.5108(4) 0.3235(2) 0.2322(2) 0.0490(10) Uani 1 1 d .
C3 C 0.5765(4) 0.3788(2) 0.2550(2) 0.0595(11) Uani 1 1 d .
C4 C 0.5452(4) 0.4437(2) 0.2362(3) 0.0686(13) Uani 1 1 d .
H4 H 0.5889 0.4803 0.2546 0.082 Uiso 1 1 calc R
C5 C 0.4540(4) 0.4568(2) 0.1923(3) 0.0678(14) Uani 1 1 d .
H5 H 0.4337 0.5020 0.1808 0.081 Uiso 1 1 calc R
C6 C 0.3908(4) 0.4037(2) 0.1645(3) 0.0602(12) Uani 1 1 d .
H6 H 0.3279 0.4127 0.1326 0.072 Uiso 1 1 calc R
C7 C 0.4180(3) 0.3372(2) 0.1825(2) 0.0517(10) Uani 1 1 d .
C8 C 0.6871(4) 0.3672(3) 0.2955(3) 0.0838(16) Uani 1 1 d .
H8A H 0.7435 0.3563 0.2587 0.101 Uiso 1 1 calc R
H8B H 0.6803 0.3297 0.3309 0.101 Uiso 1 1 calc R
H8C H 0.7091 0.4080 0.3231 0.101 Uiso 1 1 calc R
C9 C 0.3545(4) 0.2784(2) 0.1498(3) 0.0804(16) Uani 1 1 d .
H9A H 0.2870 0.2946 0.1237 0.096 Uiso 1 1 calc R
H9B H 0.3343 0.2477 0.1904 0.096 Uiso 1 1 calc R
H9C H 0.4009 0.2545 0.1142 0.096 Uiso 1 1 calc R
C11 C 0.4477(2) 0.04216(15) 0.38130(16) 0.0253(6) Uani 1 1 d .
C12 C 0.5555(2) 0.03915(15) 0.35339(15) 0.0250(6) Uani 1 1 d .
C13 C 0.6157(3) -0.02105(16) 0.35617(17) 0.0309(7) Uani 1 1 d .
H13 H 0.6889 -0.0224 0.3377 0.037 Uiso 1 1 calc R
C14 C 0.5692(3) -0.07861(16) 0.38567(18) 0.0345(7) Uani 1 1 d .
H14 H 0.6100 -0.1195 0.3870 0.041 Uiso 1 1 calc R
C15 C 0.4631(3) -0.07649(16) 0.41324(18) 0.0349(7) Uani 1 1 d .
H15 H 0.4312 -0.1159 0.4339 0.042 Uiso 1 1 calc R
C16 C 0.4035(3) -0.01709(16) 0.41065(18) 0.0325(7) Uani 1 1 d .
H16 H 0.3305 -0.0165 0.4293 0.039 Uiso 1 1 calc R
C21 C 0.2880(2) 0.15247(15) 0.45324(16) 0.0249(6) Uani 1 1 d .
C22 C 0.2958(2) 0.22102(15) 0.47306(17) 0.0264(6) Uani 1 1 d .
C23 C 0.2349(3) 0.24607(17) 0.53219(17) 0.0330(7) Uani 1 1 d .
H23 H 0.2400 0.2925 0.5449 0.040 Uiso 1 1 calc R
C24 C 0.1668(3) 0.20416(18) 0.57275(19) 0.0382(8) Uani 1 1 d .
H24 H 0.1271 0.2216 0.6138 0.046 Uiso 1 1 calc R
C25 C 0.1568(3) 0.13683(18) 0.55341(18) 0.0357(8) Uani 1 1 d .
H25 H 0.1098 0.1080 0.5810 0.043 Uiso 1 1 calc R
C26 C 0.2152(3) 0.11179(17) 0.49391(18) 0.0329(7) Uani 1 1 d .
H26 H 0.2061 0.0659 0.4801 0.039 Uiso 1 1 calc R
C31 C 0.6203(2) 0.10368(15) 0.21120(16) 0.0274(6) Uani 1 1 d .
H31 H 0.6511 0.1462 0.1899 0.033 Uiso 1 1 calc R
C32 C 0.5060(3) 0.09393(17) 0.17345(17) 0.0337(7) Uani 1 1 d .
H32A H 0.4574 0.1322 0.1864 0.040 Uiso 1 1 calc R
H32B H 0.4720 0.0521 0.1925 0.040 Uiso 1 1 calc R
C33 C 0.5148(3) 0.08951(19) 0.08788(18) 0.0431(9) Uani 1 1 d .
H33A H 0.4404 0.0807 0.0649 0.052 Uiso 1 1 calc R
H33B H 0.5415 0.1331 0.0683 0.052 Uiso 1 1 calc R
C34 C 0.5938(3) 0.0340(2) 0.0658(2) 0.0508(10) Uani 1 1 d .
H34A H 0.6011 0.0341 0.0104 0.061 Uiso 1 1 calc R
H34B H 0.5629 -0.0101 0.0805 0.061 Uiso 1 1 calc R
C35 C 0.7079(3) 0.04330(19) 0.10347(19) 0.0472(9) Uani 1 1 d .
H35A H 0.7564 0.0050 0.0903 0.057 Uiso 1 1 calc R
H35B H 0.7422 0.0852 0.0847 0.057 Uiso 1 1 calc R
C36 C 0.6990(3) 0.04719(18) 0.18859(18) 0.0420(9) Uani 1 1 d .
H36A H 0.7735 0.0554 0.2117 0.050 Uiso 1 1 calc R
H36B H 0.6714 0.0037 0.2078 0.050 Uiso 1 1 calc R
C41 C 0.7575(2) 0.12185(17) 0.34518(17) 0.0296(7) Uani 1 1 d .
H41 H 0.7933 0.0783 0.3313 0.035 Uiso 1 1 calc R
C42 C 0.7710(3) 0.1301(2) 0.43050(18) 0.0437(9) Uani 1 1 d .
H42A H 0.7356 0.0917 0.4559 0.052 Uiso 1 1 calc R
H42B H 0.7335 0.1719 0.4463 0.052 Uiso 1 1 calc R
C43 C 0.8945(3) 0.1333(2) 0.4540(2) 0.0595(12) Uani 1 1 d .
H43A H 0.9018 0.1405 0.5090 0.071 Uiso 1 1 calc R
H43B H 0.9305 0.0900 0.4421 0.071 Uiso 1 1 calc R
C44 C 0.9525(3) 0.1897(3) 0.4139(2) 0.0665(13) Uani 1 1 d .
H44A H 1.0323 0.1897 0.4288 0.080 Uiso 1 1 calc R
H44B H 0.9205 0.2334 0.4291 0.080 Uiso 1 1 calc R
C45 C 0.9401(3) 0.1820(2) 0.3294(2) 0.0568(11) Uani 1 1 d .
H45A H 0.9784 0.1404 0.3136 0.068 Uiso 1 1 calc R
H45B H 0.9757 0.2207 0.3045 0.068 Uiso 1 1 calc R
C46 C 0.8179(3) 0.17848(19) 0.3045(2) 0.0410(8) Uani 1 1 d .
H46A H 0.8123 0.1707 0.2495 0.049 Uiso 1 1 calc R
H46B H 0.7817 0.2220 0.3152 0.049 Uiso 1 1 calc R
C51 C 0.4592(3) 0.32493(15) 0.49459(16) 0.0266(6) Uani 1 1 d .
H51 H 0.3995 0.3492 0.5216 0.032 Uiso 1 1 calc R
C52 C 0.5206(3) 0.28073(17) 0.55280(18) 0.0376(8) Uani 1 1 d .
H52A H 0.4688 0.2470 0.5730 0.045 Uiso 1 1 calc R
H52B H 0.5817 0.2564 0.5285 0.045 Uiso 1 1 calc R
C53 C 0.5680(3) 0.32407(19) 0.6171(2) 0.0473(9) Uani 1 1 d .
H53A H 0.5062 0.3449 0.6443 0.057 Uiso 1 1 calc R
H53B H 0.6103 0.2951 0.6531 0.057 Uiso 1 1 calc R
C54 C 0.6436(4) 0.3790(2) 0.5886(2) 0.0675(13) Uani 1 1 d .
H54A H 0.7103 0.3583 0.5671 0.081 Uiso 1 1 calc R
H54B H 0.6681 0.4081 0.6312 0.081 Uiso 1 1 calc R
C55 C 0.5842(4) 0.4217(2) 0.5290(2) 0.0622(13) Uani 1 1 d .
H55A H 0.6368 0.4550 0.5088 0.075 Uiso 1 1 calc R
H55B H 0.5229 0.4467 0.5521 0.075 Uiso 1 1 calc R
C56 C 0.5375(3) 0.37835(19) 0.46457(19) 0.0446(9) Uani 1 1 d .
H56A H 0.4968 0.4072 0.4277 0.054 Uiso 1 1 calc R
H56B H 0.5992 0.3562 0.4385 0.054 Uiso 1 1 calc R
C61 C 0.2985(3) 0.33521(15) 0.36728(17) 0.0291(7) Uani 1 1 d .
H61 H 0.3460 0.3570 0.3290 0.035 Uiso 1 1 calc R
C62 C 0.2080(3) 0.29690(17) 0.3226(2) 0.0420(9) Uani 1 1 d .
H62A H 0.2429 0.2611 0.2925 0.050 Uiso 1 1 calc R
H62B H 0.1575 0.2750 0.3581 0.050 Uiso 1 1 calc R
C63 C 0.1404(3) 0.34340(19) 0.2699(2) 0.0456(9) Uani 1 1 d .
H63A H 0.1888 0.3607 0.2302 0.055 Uiso 1 1 calc R
H63B H 0.0795 0.3174 0.2453 0.055 Uiso 1 1 calc R
C64 C 0.0923(3) 0.4019(2) 0.3122(2) 0.0486(10) Uani 1 1 d .
H64A H 0.0365 0.3852 0.3475 0.058 Uiso 1 1 calc R
H64B H 0.0545 0.4330 0.2762 0.058 Uiso 1 1 calc R
C65 C 0.1834(3) 0.43961(18) 0.35582(19) 0.0435(9) Uani 1 1 d .
H65A H 0.1502 0.4770 0.3844 0.052 Uiso 1 1 calc R
H65B H 0.2362 0.4592 0.3201 0.052 Uiso 1 1 calc R
C66 C 0.2459(3) 0.39238(17) 0.41033(18) 0.0377(8) Uani 1 1 d .
H66A H 0.3043 0.4179 0.4384 0.045 Uiso 1 1 calc R
H66B H 0.1938 0.3738 0.4471 0.045 Uiso 1 1 calc R

loop_
_atom_site_aniso_label
_atom_site_aniso_U_11
_atom_site_aniso_U_22
_atom_site_aniso_U_33
_atom_site_aniso_U_23
_atom_site_aniso_U_13
_atom_site_aniso_U_12
Ir 0.02113(6) 0.02361(6) 0.01962(6) 0.00006(5) 0.00126(4) -0.00102(5)
P1 0.0219(4) 0.0283(4) 0.0199(4) 0.0003(3) 0.0024(3) 0.0007(3)
P2 0.0253(4) 0.0250(4) 0.0227(4) 0.0008(3) 0.0015(3) 0.0023(3)
Si 0.0212(4) 0.0251(4) 0.0231(4) 0.0004(3) 0.0009(3) -0.0004(3)
N 0.098(3) 0.0326(17) 0.0419(18) 0.0097(14) 0.0524(19) 0.0042(17)
C1 0.0253(15) 0.0378(18) 0.0331(17) -0.0013(14) -0.0029(13) -0.0038(14)
C2 0.065(3) 0.046(2) 0.037(2) 0.0009(17) 0.0313(19) 0.007(2)
C3 0.078(3) 0.053(3) 0.048(2) -0.005(2) 0.011(2) 0.011(2)
C4 0.079(3) 0.041(2) 0.087(4) -0.007(2) 0.011(3) 0.000(2)
C5 0.072(3) 0.033(2) 0.101(4) 0.016(2) 0.036(3) 0.013(2)
C6 0.050(2) 0.067(3) 0.065(3) 0.016(2) 0.016(2) 0.017(2)
C7 0.051(2) 0.045(2) 0.061(3) -0.0001(19) 0.027(2) -0.0008(19)
C8 0.100(4) 0.086(4) 0.064(3) -0.017(3) -0.013(3) 0.016(3)
C9 0.061(3) 0.069(3) 0.112(5) -0.013(3) 0.025(3) -0.007(3)
C11 0.0264(15) 0.0274(16) 0.0219(14) -0.0016(12) -0.0010(12) -0.0023(12)
C12 0.0277(15) 0.0296(16) 0.0177(14) -0.0003(12) -0.0006(11) 0.0004(13)
C13 0.0288(16) 0.0350(18) 0.0290(16) 0.0040(13) 0.0035(13) 0.0077(14)
C14 0.0389(19) 0.0311(17) 0.0332(17) 0.0038(14) -0.0032(14) 0.0076(14)
C15 0.044(2) 0.0274(17) 0.0337(18) 0.0062(14) -0.0021(15) -0.0029(14)
C16 0.0301(17) 0.0330(17) 0.0344(18) 0.0020(14) 0.0038(14) -0.0019(14)
C21 0.0181(14) 0.0325(16) 0.0242(15) 0.0027(12) 0.0002(11) 0.0027(12)
C22 0.0235(15) 0.0309(17) 0.0249(15) 0.0034(12) 0.0007(12) 0.0019(12)
C23 0.0335(17) 0.0356(18) 0.0302(17) -0.0037(14) 0.0060(14) 0.0011(14)
C24 0.0318(17) 0.054(2) 0.0292(17) -0.0020(16) 0.0110(13) 0.0020(16)
C25 0.0264(16) 0.048(2) 0.0332(18) 0.0094(15) 0.0094(13) -0.0031(15)
C26 0.0278(16) 0.0352(18) 0.0358(17) 0.0034(14) 0.0017(13) -0.0019(14)
C31 0.0323(16) 0.0305(16) 0.0196(14) -0.0010(12) 0.0051(12) -0.0001(13)
C32 0.0389(19) 0.0354(18) 0.0268(16) -0.0037(13) 0.0012(14) -0.0070(14)
C33 0.054(2) 0.048(2) 0.0275(17) -0.0022(15) -0.0014(16) -0.0175(18)
C34 0.075(3) 0.051(2) 0.0273(18) -0.0101(16) 0.0168(18) -0.021(2)
C35 0.063(3) 0.044(2) 0.036(2) -0.0081(16) 0.0208(18) 0.0013(19)
C36 0.053(2) 0.045(2) 0.0287(17) -0.0010(15) 0.0104(16) 0.0145(17)
C41 0.0206(14) 0.0411(18) 0.0270(15) 0.0039(14) 0.0011(12) 0.0028(13)
C42 0.0296(17) 0.071(3) 0.0301(18) 0.0038(17) -0.0033(14) -0.0032(17)
C43 0.036(2) 0.100(4) 0.041(2) 0.014(2) -0.0137(17) -0.007(2)
C44 0.039(2) 0.101(4) 0.059(3) 0.012(3) -0.018(2) -0.019(2)
C45 0.029(2) 0.086(3) 0.055(3) 0.019(2) -0.0002(18) -0.013(2)
C46 0.0300(18) 0.053(2) 0.0396(19) 0.0090(17) -0.0038(15) -0.0090(16)
C51 0.0325(17) 0.0263(16) 0.0212(14) 0.0006(12) 0.0020(12) 0.0005(13)
C52 0.042(2) 0.038(2) 0.0317(17) 0.0022(14) -0.0079(15) 0.0018(15)
C53 0.059(2) 0.044(2) 0.038(2) 0.0042(17) -0.0150(18) -0.0056(19)
C54 0.070(3) 0.075(3) 0.056(3) 0.008(2) -0.032(2) -0.029(3)
C55 0.080(3) 0.054(3) 0.052(2) 0.015(2) -0.017(2) -0.035(2)
C56 0.050(2) 0.050(2) 0.0335(18) 0.0104(16) -0.0006(16) -0.0159(18)
C61 0.0320(17) 0.0297(17) 0.0256(15) 0.0031(13) 0.0005(13) 0.0036(13)
C62 0.049(2) 0.0355(19) 0.041(2) -0.0002(16) -0.0153(16) 0.0074(17)
C63 0.050(2) 0.045(2) 0.041(2) 0.0002(16) -0.0190(17) 0.0066(17)
C64 0.044(2) 0.056(2) 0.046(2) 0.0048(18) -0.0064(17) 0.0188(18)
C65 0.056(2) 0.039(2) 0.0351(19) -0.0027(15) -0.0025(17) 0.0196(17)
C66 0.046(2) 0.0374(19) 0.0300(17) -0.0024(14) -0.0010(15) 0.0124(16)

loop_
_atom_type_symbol
_atom_type_description
_atom_type_scat_dispersion_real
_atom_type_scat_dispersion_imag
_atom_type_scat_source
C C 0.0033 0.0016 'International Tables Vol C Tables 4.2.6.8 and 6.1.1.4'
H H 0.0000 0.0000 'International Tables Vol C Tables 4.2.6.8 and 6.1.1.4'
N N 0.0061 0.0033 'International Tables Vol C Tables 4.2.6.8 and 6.1.1.4'
Si Si 0.0817 0.0704 'International Tables Vol C Tables 4.2.6.8 and 6.1.1.4'
P P 0.1023 0.0942 'International Tables Vol C Tables 4.2.6.8 and 6.1.1.4'
Ir Ir -1.4442 7.9887 'International Tables Vol C Tables 4.2.6.8 and 6.1.1.4'

loop_
_geom_angle_atom_site_label_1
_geom_angle_atom_site_label_2
_geom_angle_atom_site_label_3
_geom_angle
N Ir Si 129.72(11)
N Ir P1 93.24(9)
Si Ir P1 84.74(3)
N Ir P2 104.69(9)
Si Ir P2 84.89(3)
P1 Ir P2 162.01(3)
C12 P1 C41 105.90(14)
C12 P1 C31 106.47(13)
C41 P1 C31 102.48(14)
C12 P1 Ir 109.18(10)
C41 P1 Ir 115.69(11)
C31 P1 Ir 116.25(10)
C22 P2 C61 105.57(14)
C22 P2 C51 101.66(14)
C61 P2 C51 104.90(14)
C22 P2 Ir 108.52(10)
C61 P2 Ir 117.90(10)
C51 P2 Ir 116.60(10)
C1 Si C21 103.94(13)
C1 Si C11 104.06(14)
C21 Si C11 115.81(13)
C1 Si Ir 117.99(11)
C21 Si Ir 108.20(10)
C11 Si Ir 107.21(9)
C2 N Ir 133.2(2)
N C2 C3 123.9(4)
N C2 C7 119.2(4)
C3 C2 C7 116.9(4)
C4 C3 C2 120.7(4)
C4 C3 C8 119.2(5)
C2 C3 C8 119.9(4)
C5 C4 C3 122.1(5)
C4 C5 C6 119.2(4)
C5 C6 C7 121.0(4)
C6 C7 C2 119.7(4)
C6 C7 C9 122.2(4)
C2 C7 C9 118.0(4)
C16 C11 C12 117.5(3)
C16 C11 Si 125.7(2)
C12 C11 Si 116.7(2)
C13 C12 C11 120.5(3)
C13 C12 P1 123.1(2)
C11 C12 P1 116.4(2)
C14 C13 C12 120.3(3)
C15 C14 C13 119.9(3)
C16 C15 C14 119.9(3)
C15 C16 C11 121.9(3)
C26 C21 C22 117.6(3)
C26 C21 Si 126.3(2)
C22 C21 Si 116.0(2)
C23 C22 C21 120.1(3)
C23 C22 P2 122.3(2)
C21 C22 P2 117.6(2)
C24 C23 C22 120.8(3)
C25 C24 C23 120.0(3)
C26 C25 C24 119.7(3)
C25 C26 C21 121.8(3)
C32 C31 C36 110.5(3)
C32 C31 P1 111.6(2)
C36 C31 P1 115.3(2)
C31 C32 C33 110.9(3)
C34 C33 C32 111.2(3)
C33 C34 C35 111.3(3)
C36 C35 C34 110.8(3)
C35 C36 C31 111.1(3)
C42 C41 C46 110.5(3)
C42 C41 P1 112.3(2)
C46 C41 P1 110.8(2)
C41 C42 C43 110.4(3)
C44 C43 C42 111.1(3)
C43 C44 C45 111.1(4)
C44 C45 C46 111.0(3)
C45 C46 C41 111.3(3)
C56 C51 C52 110.1(3)
C56 C51 P2 113.0(2)
C52 C51 P2 112.4(2)
C53 C52 C51 110.2(3)
C54 C53 C52 111.7(3)
C53 C54 C55 111.0(3)
C54 C55 C56 111.4(4)
C51 C56 C55 110.4(3)
C66 C61 C62 109.4(3)
C66 C61 P2 119.1(2)
C62 C61 P2 109.7(2)
C63 C62 C61 112.1(3)
C64 C63 C62 111.4(3)
C63 C64 C65 110.5(3)
C64 C65 C66 110.9(3)
C61 C66 C65 110.1(3)

loop_
_geom_bond_atom_site_label_1
_geom_bond_atom_site_label_2
_geom_bond_distance
Ir N 2.077(3)
Ir Si 2.2791(8)
Ir P1 2.2872(8)
Ir P2 2.3016(8)
P1 C12 1.842(3)
P1 C41 1.846(3)
P1 C31 1.852(3)
P2 C22 1.845(3)
P2 C61 1.855(3)
P2 C51 1.858(3)
Si C1 1.887(3)
Si C21 1.888(3)
Si C11 1.896(3)
N C2 1.320(5)
C2 C3 1.407(6)
C2 C7 1.433(6)
C3 C4 1.382(6)
C3 C8 1.514(6)
C4 C5 1.354(7)
C5 C6 1.385(6)
C6 C7 1.395(6)
C7 C9 1.504(6)
C11 C16 1.398(4)
C11 C12 1.405(4)
C12 C13 1.398(4)
C13 C14 1.383(4)
C14 C15 1.382(5)
C15 C16 1.381(4)
C21 C26 1.407(4)
C21 C22 1.408(4)
C22 C23 1.391(4)
C23 C24 1.385(5)
C24 C25 1.385(5)
C25 C26 1.380(4)
C31 C32 1.527(4)
C31 C36 1.530(4)
C32 C33 1.531(4)
C33 C34 1.515(5)
C34 C35 1.525(5)
C35 C36 1.522(5)
C41 C42 1.530(4)
C41 C46 1.532(4)
C42 C43 1.536(5)
C43 C44 1.509(6)
C44 C45 1.514(6)
C45 C46 1.526(5)
C51 C56 1.526(4)
C51 C52 1.531(4)
C52 C53 1.529(5)
C53 C54 1.517(5)
C54 C55 1.520(6)
C55 C56 1.527(5)
C61 C66 1.518(4)
C61 C62 1.533(4)
C62 C63 1.532(4)
C63 C64 1.508(5)
C64 C65 1.523(5)
C65 C66 1.531(4)

loop_
_geom_torsion_atom_site_label_1
_geom_torsion_atom_site_label_2
_geom_torsion_atom_site_label_3
_geom_torsion_atom_site_label_4
_geom_torsion
N Ir P1 C12 -149.73(14)
Si Ir P1 C12 -20.12(10)
P2 Ir P1 C12 34.91(14)
N Ir P1 C41 90.98(15)
Si Ir P1 C41 -139.41(11)
P2 Ir P1 C41 -84.38(14)
N Ir P1 C31 -29.32(15)
Si Ir P1 C31 100.29(11)
P2 Ir P1 C31 155.32(13)
N Ir P2 C22 148.00(15)
Si Ir P2 C22 18.22(10)
P1 Ir P2 C22 -36.79(14)
N Ir P2 C61 28.15(16)
Si Ir P2 C61 -101.62(12)
P1 Ir P2 C61 -156.64(13)
N Ir P2 C51 -98.04(15)
Si Ir P2 C51 132.19(11)
P1 Ir P2 C51 77.17(14)
N Ir Si C1 -6.44(17)
P1 Ir Si C1 -96.28(12)
P2 Ir Si C1 98.44(12)
N Ir Si C21 -123.95(14)
P1 Ir Si C21 146.21(9)
P2 Ir Si C21 -19.07(9)
N Ir Si C11 110.48(15)
P1 Ir Si C11 20.64(9)
P2 Ir Si C11 -144.64(10)
Si Ir N C2 104.8(4)
P1 Ir N C2 -169.3(4)
P2 Ir N C2 9.2(5)
Ir N C2 C3 80.3(5)
Ir N C2 C7 -101.5(4)
N C2 C3 C4 -175.2(4)
C7 C2 C3 C4 6.6(6)
N C2 C3 C8 9.4(6)
C7 C2 C3 C8 -168.8(4)
C2 C3 C4 C5 -3.4(7)
C8 C3 C4 C5 172.0(5)
C3 C4 C5 C6 -0.9(7)
C4 C5 C6 C7 1.6(7)
C5 C6 C7 C2 1.8(6)
C5 C6 C7 C9 -176.7(4)
N C2 C7 C6 175.9(3)
C3 C2 C7 C6 -5.8(5)
N C2 C7 C9 -5.6(5)
C3 C2 C7 C9 172.8(4)
C1 Si C11 C16 -69.0(3)
C21 Si C11 C16 44.4(3)
Ir Si C11 C16 165.2(2)
C1 Si C11 C12 107.0(2)
C21 Si C11 C12 -139.6(2)
Ir Si C11 C12 -18.7(2)
C16 C11 C12 C13 -0.8(4)
Si C11 C12 C13 -177.2(2)
C16 C11 C12 P1 179.0(2)
Si C11 C12 P1 2.6(3)
C41 P1 C12 C13 -40.2(3)
C31 P1 C12 C13 68.3(3)
Ir P1 C12 C13 -165.4(2)
C41 P1 C12 C11 139.9(2)
C31 P1 C12 C11 -111.5(2)
Ir P1 C12 C11 14.7(2)
C11 C12 C13 C14 0.8(4)
P1 C12 C13 C14 -179.0(2)
C12 C13 C14 C15 -0.7(5)
C13 C14 C15 C16 0.6(5)
C14 C15 C16 C11 -0.6(5)
C12 C11 C16 C15 0.7(4)
Si C11 C16 C15 176.8(2)
C1 Si C21 C26 67.5(3)
C11 Si C21 C26 -46.0(3)
Ir Si C21 C26 -166.3(2)
C1 Si C21 C22 -109.0(2)
C11 Si C21 C22 137.5(2)
Ir Si C21 C22 17.2(2)
C26 C21 C22 C23 1.5(4)
Si C21 C22 C23 178.4(2)
C26 C21 C22 P2 -179.2(2)
Si C21 C22 P2 -2.4(3)
C61 P2 C22 C23 -66.9(3)
C51 P2 C22 C23 42.4(3)
Ir P2 C22 C23 165.8(2)
C61 P2 C22 C21 113.9(2)
C51 P2 C22 C21 -136.9(2)
Ir P2 C22 C21 -13.4(2)
C21 C22 C23 C24 0.6(5)
P2 C22 C23 C24 -178.6(2)
C22 C23 C24 C25 -1.6(5)
C23 C24 C25 C26 0.3(5)
C24 C25 C26 C21 1.9(5)
C22 C21 C26 C25 -2.8(4)
Si C21 C26 C25 -179.3(2)
C12 P1 C31 C32 65.3(2)
C41 P1 C31 C32 176.3(2)
Ir P1 C31 C32 -56.6(2)
C12 P1 C31 C36 -61.8(3)
C41 P1 C31 C36 49.2(3)
Ir P1 C31 C36 176.3(2)
C36 C31 C32 C33 -56.0(4)
P1 C31 C32 C33 174.3(2)
C31 C32 C33 C34 55.9(4)
C32 C33 C34 C35 -55.8(4)
C33 C34 C35 C36 56.0(4)
C34 C35 C36 C31 -56.4(4)
C32 C31 C36 C35 56.6(4)
P1 C31 C36 C35 -175.7(3)
C12 P1 C41 C42 -65.9(3)
C31 P1 C41 C42 -177.3(3)
Ir P1 C41 C42 55.2(3)
C12 P1 C41 C46 169.9(2)
C31 P1 C41 C46 58.5(3)
Ir P1 C41 C46 -69.0(2)
C46 C41 C42 C43 -55.7(4)
P1 C41 C42 C43 -180.0(3)
C41 C42 C43 C44 56.9(5)
C42 C43 C44 C45 -57.2(5)
C43 C44 C45 C46 56.4(5)
C44 C45 C46 C41 -55.7(5)
C42 C41 C46 C45 55.5(4)
P1 C41 C46 C45 -179.4(3)
C22 P2 C51 C56 -175.8(2)
C61 P2 C51 C56 -66.0(3)
Ir P2 C51 C56 66.4(3)
C22 P2 C51 C52 58.9(3)
C61 P2 C51 C52 168.7(2)
Ir P2 C51 C52 -58.9(2)
C56 C51 C52 C53 57.8(4)
P2 C51 C52 C53 -175.3(3)
C51 C52 C53 C54 -56.4(4)
C52 C53 C54 C55 54.9(5)
C53 C54 C55 C56 -55.1(5)
C52 C51 C56 C55 -58.2(4)
P2 C51 C56 C55 175.3(3)
C54 C55 C56 C51 57.0(5)
C22 P2 C61 C66 73.8(3)
C51 P2 C61 C66 -33.1(3)
Ir P2 C61 C66 -164.8(2)
C22 P2 C61 C62 -53.2(3)
C51 P2 C61 C62 -160.1(2)
Ir P2 C61 C62 68.2(3)
C66 C61 C62 C63 56.0(4)
P2 C61 C62 C63 -171.7(3)
C61 C62 C63 C64 -54.6(4)
C62 C63 C64 C65 54.5(4)
C63 C64 C65 C66 -57.5(4)
C62 C61 C66 C65 -58.1(4)
P2 C61 C66 C65 174.7(2)
C64 C65 C66 C61 59.8(4)
